data_7112761
loop_
_publ_author_name
'Bantreil, Xavier'
'Schmid, Thibault E.'
'Randall, Rebecca A. M.'
'Slawin, Alexandra M. Z.'
'Cazin, Catherine S. J.'

_publ_section_title
;
 Mixed N-heterocyclic carbene/phosphite ruthenium complexes: towards a new
 generation of olefin metathesis catalysts.
;
_journal_issue 38
_journal_name_full 'Chemical communications (Cambridge, England)'
_journal_page_first 7115
_journal_page_last 7117
_journal_paper_doi 10.1039/c0cc02448a
_journal_volume 46
_journal_year 2010
_chemical_formula_moiety 'C45 H57 Cl2 N2 O3 P Ru'
_chemical_formula_sum 'C45 H57 Cl2 N2 O3 P Ru'
_chemical_formula_weight 876.87
_chemical_name_systematic
;
?
;
_space_group_IT_number 14
_symmetry_cell_setting monoclinic
_symmetry_space_group_name_Hall '-P 2ybc'
_symmetry_space_group_name_H-M 'P 1 21/c 1'
_atom_sites_solution_hydrogens geom
_atom_sites_solution_primary direct
_atom_sites_solution_secondary difmap
_audit_creation_method SHELXL-97
_cell_angle_alpha 90.00
_cell_angle_beta 104.451(3)
_cell_angle_gamma 90.00
_cell_formula_units_Z 4
_cell_length_a 19.132(2)
_cell_length_b 9.5576(11)
_cell_length_c 24.397(3)
_cell_measurement_reflns_used 8774
_cell_measurement_temperature 125(2)
_cell_measurement_theta_max 26.3732
_cell_measurement_theta_min 1.0995
_cell_volume 4320.0(9)
_computing_cell_refinement 'CrystalClear (Rigaku Corp., 2004)'
_computing_data_collection 'CrystalClear (Rigaku Corp., 2004)'
_computing_data_reduction 'CrystalClear (Rigaku Corp., 2004)'
_computing_molecular_graphics 'Bruker SHELXTL'
_computing_publication_material 'Bruker SHELXTL'
_computing_structure_refinement 'SHELXL-97 (Sheldrick, 1997)'
_computing_structure_solution 'SHELXS-97 (Sheldrick, 1990)'
_diffrn_ambient_temperature 125(2)
_diffrn_measured_fraction_theta_full 0.999
_diffrn_measured_fraction_theta_max 0.999
_diffrn_measurement_device_type ccd
_diffrn_measurement_method '\w scans'
_diffrn_radiation_monochromator graphite
_diffrn_radiation_source 'fine-focus sealed tube'
_diffrn_radiation_type MoK\a
_diffrn_radiation_wavelength 0.71073
_diffrn_reflns_av_R_equivalents 0.1319
_diffrn_reflns_av_sigmaI/netI 0.1189
_diffrn_reflns_limit_h_max 23
_diffrn_reflns_limit_h_min -23
_diffrn_reflns_limit_k_max 11
_diffrn_reflns_limit_k_min -11
_diffrn_reflns_limit_l_max 29
_diffrn_reflns_limit_l_min -28
_diffrn_reflns_number 33338
_diffrn_reflns_theta_full 25.00
_diffrn_reflns_theta_max 25.35
_diffrn_reflns_theta_min 1.10
_exptl_absorpt_coefficient_mu 0.564
_exptl_absorpt_correction_T_max 1.0000
_exptl_absorpt_correction_T_min 0.9517
_exptl_absorpt_correction_type multi-scan
_exptl_absorpt_process_details 'Jacobson, R. (1998) Private communication'
_exptl_crystal_colour red
_exptl_crystal_density_diffrn 1.348
_exptl_crystal_density_method 'not measured'
_exptl_crystal_description Platelet
_exptl_crystal_F_000 1832
_exptl_crystal_size_max 0.0900
_exptl_crystal_size_mid 0.0900
_exptl_crystal_size_min 0.0300
_refine_diff_density_max 0.501
_refine_diff_density_min -0.803
_refine_diff_density_rms 0.116
_refine_ls_extinction_method none
_refine_ls_goodness_of_fit_ref 1.197
_refine_ls_hydrogen_treatment constr
_refine_ls_matrix_type full
_refine_ls_number_parameters 494
_refine_ls_number_reflns 7916
_refine_ls_number_restraints 0
_refine_ls_restrained_S_all 1.197
_refine_ls_R_factor_all 0.1341
_refine_ls_R_factor_gt 0.0897
_refine_ls_shift/su_max 0.020
_refine_ls_shift/su_mean 0.000
_refine_ls_structure_factor_coef Fsqd
_refine_ls_weighting_details 'calc w=1/[\s^2^(Fo^2^)+(0.0516P)^2^+11.1021P] where P=(Fo^2^+2Fc^2^)/3'
_refine_ls_weighting_scheme calc
_refine_ls_wR_factor_gt 0.1676
_refine_ls_wR_factor_ref 0.1900
_reflns_number_gt 5696
_reflns_number_total 7916
_reflns_threshold_expression >2sigma(I)
_cod_data_source_file c0cc02448a.txt
_cod_data_source_block cis-caz-1
_cod_depositor_comments
;
The following automatic conversions were performed:

'_symmetry_cell_setting' value 'Monoclinic' changed to 'monoclinic'
according to
/usr/data/users/saulius/automatic-downloads/retrospective/RSC/lib/dictionaries/cif_core.dic
dictionary named 'cif_core.dic' version 2.4.2 from 2011-04-26.

Automatic conversion script
Id: cif_fix_values 2281 2013-09-26 08:29:07Z andrius 
;
_cod_original_sg_symbol_H-M P2(1)/c
_cod_database_code 7112761

loop_
_symmetry_equiv_pos_as_xyz
'x, y, z'
'-x, y+1/2, -z+1/2'
'-x, -y, -z'
'x, -y-1/2, z-1/2'

loop_
_atom_site_label
_atom_site_type_symbol
_atom_site_fract_x
_atom_site_fract_y
_atom_site_fract_z
_atom_site_U_iso_or_equiv
_atom_site_adp_type
_atom_site_occupancy
_atom_site_symmetry_multiplicity
_atom_site_calc_flag
_atom_site_refinement_flags
Ru1 Ru 0.20794(3) 0.86947(6) 0.29198(2) 0.02416(18) Uani 1 1 d .
Cl1 Cl 0.23357(10) 0.63297(19) 0.27067(8) 0.0325(4) Uani 1 1 d .
Cl2 Cl 0.09191(10) 0.83043(18) 0.22793(8) 0.0322(5) Uani 1 1 d .
C1 C 0.1769(4) 1.0759(7) 0.2767(3) 0.0255(17) Uani 1 1 d .
N2 N 0.1773(3) 1.1371(6) 0.2265(2) 0.0260(13) Uani 1 1 d .
C3 C 0.1309(4) 1.2607(8) 0.2141(3) 0.0319(18) Uani 1 1 d .
H3A H 0.0887 1.2429 0.1819 0.038 Uiso 1 1 calc R
H3B H 0.1579 1.3422 0.2051 0.038 Uiso 1 1 calc R
C4 C 0.1070(4) 1.2854(8) 0.2686(3) 0.0322(18) Uani 1 1 d .
H4A H 0.1280 1.3726 0.2878 0.039 Uiso 1 1 calc R
H4B H 0.0538 1.2893 0.2613 0.039 Uiso 1 1 calc R
N5 N 0.1370(3) 1.1589(6) 0.3024(2) 0.0247(14) Uani 1 1 d .
C6 C 0.2252(4) 1.1124(7) 0.1905(3) 0.0276(17) Uani 1 1 d .
C7 C 0.1996(4) 1.0466(8) 0.1374(3) 0.0318(18) Uani 1 1 d .
C8 C 0.2466(4) 1.0483(8) 0.1009(3) 0.038(2) Uani 1 1 d .
H8A H 0.2313 1.0037 0.0651 0.046 Uiso 1 1 calc R
C9 C 0.3125(4) 1.1105(9) 0.1144(4) 0.042(2) Uani 1 1 d .
C10 C 0.3353(4) 1.1775(8) 0.1668(3) 0.037(2) Uani 1 1 d .
H10A H 0.3815 1.2207 0.1765 0.044 Uiso 1 1 calc R
C11 C 0.2928(4) 1.1825(8) 0.2047(3) 0.0321(18) Uani 1 1 d .
C12 C 0.1253(4) 0.9885(9) 0.1176(3) 0.040(2) Uani 1 1 d .
H12A H 0.0955 1.0224 0.1421 0.060 Uiso 1 1 calc R
H12B H 0.1274 0.8860 0.1190 0.060 Uiso 1 1 calc R
H12C H 0.1042 1.0187 0.0786 0.060 Uiso 1 1 calc R
C13 C 0.3617(5) 1.1092(12) 0.0739(4) 0.063(3) Uani 1 1 d .
H13A H 0.3323 1.1081 0.0347 0.094 Uiso 1 1 calc R
H13B H 0.3923 1.0257 0.0808 0.094 Uiso 1 1 calc R
H13C H 0.3921 1.1931 0.0800 0.094 Uiso 1 1 calc R
C14 C 0.3153(4) 1.2671(8) 0.2583(3) 0.0345(19) Uani 1 1 d .
H14A H 0.3633 1.3070 0.2612 0.052 Uiso 1 1 calc R
H14B H 0.3168 1.2066 0.2910 0.052 Uiso 1 1 calc R
H14C H 0.2805 1.3428 0.2575 0.052 Uiso 1 1 calc R
C15 C 0.1235(4) 1.1526(7) 0.3576(3) 0.0246(16) Uani 1 1 d .
C16 C 0.1706(4) 1.2282(7) 0.4014(3) 0.0281(17) Uani 1 1 d .
C17 C 0.1543(4) 1.2356(8) 0.4535(4) 0.037(2) Uani 1 1 d .
H17A H 0.1859 1.2852 0.4835 0.045 Uiso 1 1 calc R
C18 C 0.0923(5) 1.1716(8) 0.4634(3) 0.037(2) Uani 1 1 d .
C19 C 0.0467(4) 1.1020(8) 0.4189(4) 0.038(2) Uani 1 1 d .
H19A H 0.0040 1.0606 0.4247 0.045 Uiso 1 1 calc R
C20 C 0.0607(4) 1.0903(8) 0.3660(3) 0.0302(18) Uani 1 1 d .
C21 C 0.2360(4) 1.3035(9) 0.3925(4) 0.038(2) Uani 1 1 d .
H21A H 0.2663 1.3336 0.4291 0.057 Uiso 1 1 calc R
H21B H 0.2206 1.3855 0.3684 0.057 Uiso 1 1 calc R
H21C H 0.2635 1.2403 0.3741 0.057 Uiso 1 1 calc R
C22 C 0.0747(5) 1.1876(9) 0.5197(4) 0.051(2) Uani 1 1 d .
H22A H 0.0412 1.1135 0.5243 0.076 Uiso 1 1 calc R
H22B H 0.0524 1.2791 0.5216 0.076 Uiso 1 1 calc R
H22C H 0.1192 1.1804 0.5500 0.076 Uiso 1 1 calc R
C23 C 0.0087(4) 1.0128(8) 0.3187(3) 0.036(2) Uani 1 1 d .
H23A H -0.0410 1.0349 0.3197 0.055 Uiso 1 1 calc R
H23B H 0.0168 0.9118 0.3237 0.055 Uiso 1 1 calc R
H23C H 0.0166 1.0415 0.2822 0.055 Uiso 1 1 calc R
C24 C 0.1909(4) 0.8508(7) 0.3643(3) 0.0286(17) Uani 1 1 d .
C25 C 0.2233(4) 0.9148(7) 0.4190(3) 0.0271(17) Uani 1 1 d .
H25A H 0.2583 0.9874 0.4247 0.032 Uiso 1 1 calc R
C26 C 0.1970(4) 0.8574(8) 0.4607(3) 0.0290(17) Uani 1 1 d .
C27 C 0.1453(4) 0.7433(7) 0.4356(3) 0.0268(17) Uani 1 1 d .
C28 C 0.1086(4) 0.6459(8) 0.4590(3) 0.0333(18) Uani 1 1 d .
H28A H 0.1126 0.6461 0.4986 0.040 Uiso 1 1 calc R
C29 C 0.0650(4) 0.5456(8) 0.4240(4) 0.0347(19) Uani 1 1 d .
H29A H 0.0386 0.4795 0.4399 0.042 Uiso 1 1 calc R
C30 C 0.0607(4) 0.5434(8) 0.3671(3) 0.0317(18) Uani 1 1 d .
H30A H 0.0315 0.4751 0.3438 0.038 Uiso 1 1 calc R
C31 C 0.0985(4) 0.6400(8) 0.3430(3) 0.0305(17) Uani 1 1 d .
H31A H 0.0950 0.6375 0.3035 0.037 Uiso 1 1 calc R
C32 C 0.1417(4) 0.7408(7) 0.3770(3) 0.0288(17) Uani 1 1 d .
C33 C 0.2175(4) 0.8983(7) 0.5215(3) 0.0335(19) Uani 1 1 d .
C34 C 0.2839(5) 0.9622(9) 0.5437(3) 0.041(2) Uani 1 1 d .
H34A H 0.3150 0.9813 0.5197 0.050 Uiso 1 1 calc R
C35 C 0.3051(5) 0.9983(9) 0.6007(4) 0.051(2) Uani 1 1 d .
H35A H 0.3508 1.0409 0.6156 0.061 Uiso 1 1 calc R
C36 C 0.2597(5) 0.9721(9) 0.6357(4) 0.048(2) Uani 1 1 d .
H36A H 0.2741 0.9966 0.6747 0.057 Uiso 1 1 calc R
C37 C 0.1940(5) 0.9109(9) 0.6142(3) 0.048(2) Uani 1 1 d .
H37A H 0.1631 0.8915 0.6383 0.057 Uiso 1 1 calc R
C38 C 0.1723(5) 0.8771(9) 0.5573(3) 0.0389(19) Uani 1 1 d .
H38A H 0.1256 0.8386 0.5425 0.047 Uiso 1 1 calc R
P1 P 0.32666(10) 0.89798(19) 0.33089(8) 0.0270(5) Uani 1 1 d .
O1 O 0.3527(2) 1.0355(5) 0.3681(2) 0.0281(12) Uani 1 1 d .
C39 C 0.4280(4) 1.0557(8) 0.4008(3) 0.037(2) Uani 1 1 d .
H39A H 0.4533 0.9632 0.4061 0.044 Uiso 1 1 calc R
C40 C 0.4263(4) 1.1135(9) 0.4570(3) 0.045(2) Uani 1 1 d .
H40A H 0.4021 1.0469 0.4767 0.068 Uiso 1 1 calc R
H40B H 0.3999 1.2023 0.4519 0.068 Uiso 1 1 calc R
H40C H 0.4758 1.1292 0.4796 0.068 Uiso 1 1 calc R
C41 C 0.4661(4) 1.1535(10) 0.3676(4) 0.051(2) Uani 1 1 d .
H41A H 0.4663 1.1106 0.3312 0.077 Uiso 1 1 calc R
H41B H 0.5159 1.1693 0.3894 0.077 Uiso 1 1 calc R
H41C H 0.4404 1.2431 0.3611 0.077 Uiso 1 1 calc R
O2 O 0.3738(3) 0.9136(5) 0.2850(2) 0.0322(12) Uani 1 1 d .
C42 C 0.3969(4) 0.7933(9) 0.2574(4) 0.038(2) Uani 1 1 d .
H42A H 0.3705 0.7086 0.2655 0.046 Uiso 1 1 calc R
C43 C 0.3764(6) 0.8200(10) 0.1940(4) 0.059(3) Uani 1 1 d .
H43A H 0.3240 0.8327 0.1810 0.089 Uiso 1 1 calc R
H43B H 0.3910 0.7399 0.1744 0.089 Uiso 1 1 calc R
H43C H 0.4008 0.9045 0.1857 0.089 Uiso 1 1 calc R
C44 C 0.4761(5) 0.7718(11) 0.2820(5) 0.063(3) Uani 1 1 d .
H44A H 0.4851 0.7554 0.3228 0.094 Uiso 1 1 calc R
H44B H 0.5025 0.8553 0.2752 0.094 Uiso 1 1 calc R
H44C H 0.4925 0.6907 0.2640 0.094 Uiso 1 1 calc R
O3 O 0.3724(3) 0.7758(5) 0.3689(2) 0.0331(13) Uani 1 1 d .
C45 C 0.3488(4) 0.6623(7) 0.3999(3) 0.0341(19) Uani 1 1 d .
H45A H 0.2951 0.6532 0.3882 0.041 Uiso 1 1 calc R
C46 C 0.3735(5) 0.6953(10) 0.4626(4) 0.055(3) Uani 1 1 d .
H46A H 0.3490 0.7800 0.4708 0.083 Uiso 1 1 calc R
H46B H 0.4258 0.7104 0.4731 0.083 Uiso 1 1 calc R
H46C H 0.3615 0.6168 0.4845 0.083 Uiso 1 1 calc R
C47 C 0.3840(4) 0.5320(8) 0.3839(4) 0.046(2) Uani 1 1 d .
H47A H 0.3662 0.5151 0.3432 0.069 Uiso 1 1 calc R
H47B H 0.3722 0.4518 0.4049 0.069 Uiso 1 1 calc R
H47C H 0.4365 0.5449 0.3932 0.069 Uiso 1 1 calc R

loop_
_atom_site_aniso_label
_atom_site_aniso_U_11
_atom_site_aniso_U_22
_atom_site_aniso_U_33
_atom_site_aniso_U_23
_atom_site_aniso_U_13
_atom_site_aniso_U_12
Ru1 0.0263(3) 0.0222(3) 0.0241(3) -0.0002(3) 0.0066(2) 0.0009(2)
Cl1 0.0363(10) 0.0263(10) 0.0347(10) -0.0052(8) 0.0084(9) 0.0025(8)
Cl2 0.0314(10) 0.0287(10) 0.0332(10) 0.0013(8) 0.0020(9) -0.0012(7)
C1 0.023(4) 0.025(4) 0.025(4) -0.002(3) 0.000(3) -0.006(3)
N2 0.033(3) 0.022(3) 0.023(3) 0.007(3) 0.007(3) 0.007(3)
C3 0.029(4) 0.032(4) 0.036(5) 0.005(3) 0.010(4) 0.009(3)
C4 0.033(4) 0.041(5) 0.027(4) 0.007(4) 0.014(4) 0.007(3)
N5 0.026(3) 0.023(3) 0.026(3) 0.006(3) 0.008(3) 0.003(2)
C6 0.030(4) 0.024(4) 0.032(4) 0.004(3) 0.012(3) 0.011(3)
C7 0.036(4) 0.034(5) 0.026(4) 0.003(3) 0.009(4) 0.002(3)
C8 0.049(5) 0.033(5) 0.030(4) -0.006(4) 0.006(4) -0.001(4)
C9 0.040(5) 0.046(5) 0.044(5) -0.002(4) 0.017(4) -0.001(4)
C10 0.037(5) 0.037(5) 0.040(5) -0.003(4) 0.017(4) -0.005(4)
C11 0.038(4) 0.029(4) 0.028(4) 0.004(3) 0.008(4) -0.002(3)
C12 0.039(5) 0.044(5) 0.037(5) -0.005(4) 0.008(4) 0.000(4)
C13 0.055(6) 0.087(8) 0.059(6) -0.017(6) 0.037(5) -0.008(5)
C14 0.043(5) 0.026(4) 0.036(5) -0.005(3) 0.013(4) -0.001(3)
C15 0.027(4) 0.020(4) 0.026(4) 0.000(3) 0.006(3) 0.006(3)
C16 0.028(4) 0.023(4) 0.035(5) 0.002(3) 0.011(4) 0.002(3)
C17 0.040(5) 0.034(5) 0.037(5) -0.003(4) 0.007(4) 0.004(4)
C18 0.051(5) 0.032(5) 0.035(5) -0.006(4) 0.026(4) 0.002(4)
C19 0.044(5) 0.032(5) 0.045(5) 0.004(4) 0.025(4) 0.001(4)
C20 0.030(4) 0.027(4) 0.036(4) 0.000(3) 0.014(4) 0.002(3)
C21 0.029(4) 0.041(5) 0.042(5) -0.006(4) 0.002(4) -0.008(3)
C22 0.079(7) 0.045(5) 0.039(5) 0.000(4) 0.034(5) 0.000(5)
C23 0.030(4) 0.034(5) 0.043(5) -0.004(4) 0.006(4) -0.012(3)
C24 0.032(4) 0.026(4) 0.026(4) 0.001(3) 0.004(3) 0.008(3)
C25 0.026(4) 0.029(4) 0.024(4) -0.002(3) 0.001(3) -0.001(3)
C26 0.035(4) 0.031(4) 0.022(4) 0.001(3) 0.008(3) 0.005(3)
C27 0.036(4) 0.029(4) 0.015(4) -0.002(3) 0.005(3) 0.000(3)
C28 0.041(5) 0.037(5) 0.028(4) 0.007(4) 0.019(4) 0.005(4)
C29 0.030(4) 0.024(4) 0.055(5) -0.005(4) 0.019(4) -0.004(3)
C30 0.030(4) 0.029(4) 0.033(4) -0.005(3) 0.003(4) -0.004(3)
C31 0.034(4) 0.029(4) 0.027(4) 0.002(3) 0.004(3) 0.007(3)
C32 0.029(4) 0.023(4) 0.034(4) -0.002(3) 0.009(4) 0.000(3)
C33 0.042(5) 0.025(4) 0.034(4) -0.001(3) 0.009(4) -0.001(3)
C34 0.046(5) 0.050(5) 0.031(5) -0.007(4) 0.017(4) -0.010(4)
C35 0.067(6) 0.048(6) 0.033(5) -0.009(4) 0.005(5) -0.014(5)
C36 0.071(7) 0.047(5) 0.024(4) -0.007(4) 0.012(5) -0.012(5)
C37 0.072(7) 0.048(6) 0.026(4) -0.001(4) 0.016(5) 0.000(5)
C38 0.044(5) 0.041(5) 0.037(5) -0.006(4) 0.020(4) -0.003(4)
P1 0.0279(10) 0.0221(10) 0.0315(11) 0.0016(8) 0.0081(9) 0.0006(7)
O1 0.025(3) 0.027(3) 0.033(3) -0.001(2) 0.009(2) -0.002(2)
C39 0.023(4) 0.037(5) 0.047(5) 0.004(4) 0.001(4) -0.004(3)
C40 0.040(5) 0.051(6) 0.040(5) 0.001(4) 0.000(4) -0.009(4)
C41 0.031(5) 0.061(6) 0.057(6) 0.005(5) 0.004(4) -0.012(4)
O2 0.030(3) 0.035(3) 0.034(3) 0.000(2) 0.014(2) 0.003(2)
C42 0.030(4) 0.041(5) 0.046(5) -0.001(4) 0.016(4) 0.005(4)
C43 0.070(7) 0.056(6) 0.056(6) -0.010(5) 0.025(6) 0.008(5)
C44 0.045(6) 0.066(7) 0.082(8) 0.003(6) 0.024(6) 0.021(5)
O3 0.023(3) 0.031(3) 0.043(3) 0.009(2) 0.004(2) 0.001(2)
C45 0.033(4) 0.022(4) 0.046(5) 0.009(3) 0.006(4) -0.001(3)
C46 0.059(6) 0.059(6) 0.044(6) 0.010(5) 0.005(5) 0.009(5)
C47 0.041(5) 0.028(5) 0.063(6) 0.004(4) 0.003(5) -0.003(4)

loop_
_atom_type_symbol
_atom_type_description
_atom_type_scat_dispersion_real
_atom_type_scat_dispersion_imag
_atom_type_scat_source
C C 0.0033 0.0016 'International Tables Vol C Tables 4.2.6.8 and 6.1.1.4'
H H 0.0000 0.0000 'International Tables Vol C Tables 4.2.6.8 and 6.1.1.4'
N N 0.0061 0.0033 'International Tables Vol C Tables 4.2.6.8 and 6.1.1.4'
O O 0.0106 0.0060 'International Tables Vol C Tables 4.2.6.8 and 6.1.1.4'
P P 0.1023 0.0942 'International Tables Vol C Tables 4.2.6.8 and 6.1.1.4'
Cl Cl 0.1484 0.1585 'International Tables Vol C Tables 4.2.6.8 and 6.1.1.4'
Ru Ru -1.2594 0.8363 'International Tables Vol C Tables 4.2.6.8 and 6.1.1.4'

loop_
_geom_angle_atom_site_label_1
_geom_angle_atom_site_label_2
_geom_angle_atom_site_label_3
_geom_angle
C24 Ru1 C1 98.7(3)
C24 Ru1 P1 90.5(2)
C1 Ru1 P1 100.06(19)
C24 Ru1 Cl1 101.9(2)
C1 Ru1 Cl1 157.8(2)
P1 Ru1 Cl1 88.06(7)
C24 Ru1 Cl2 104.3(2)
C1 Ru1 Cl2 81.60(18)
P1 Ru1 Cl2 164.75(8)
Cl1 Ru1 Cl2 85.32(6)
N2 C1 N5 107.2(6)
N2 C1 Ru1 120.5(5)
N5 C1 Ru1 130.0(5)
C1 N2 C6 128.9(6)
C1 N2 C3 113.2(6)
C6 N2 C3 116.9(6)
N2 C3 C4 104.0(6)
N2 C3 H3A 111.0
C4 C3 H3A 111.0
N2 C3 H3B 111.0
C4 C3 H3B 111.0
H3A C3 H3B 109.0
N5 C4 C3 101.4(6)
N5 C4 H4A 111.5
C3 C4 H4A 111.5
N5 C4 H4B 111.5
C3 C4 H4B 111.5
H4A C4 H4B 109.3
C1 N5 C15 131.6(6)
C1 N5 C4 113.6(6)
C15 N5 C4 114.6(5)
C7 C6 C11 121.3(7)
C7 C6 N2 120.4(6)
C11 C6 N2 117.0(7)
C8 C7 C6 116.3(7)
C8 C7 C12 120.3(7)
C6 C7 C12 123.1(7)
C9 C8 C7 123.3(8)
C9 C8 H8A 118.3
C7 C8 H8A 118.3
C8 C9 C10 118.8(8)
C8 C9 C13 121.7(8)
C10 C9 C13 119.5(8)
C11 C10 C9 121.8(8)
C11 C10 H10A 119.1
C9 C10 H10A 119.1
C10 C11 C6 118.3(7)
C10 C11 C14 120.8(7)
C6 C11 C14 120.8(7)
C7 C12 H12A 109.5
C7 C12 H12B 109.5
H12A C12 H12B 109.5
C7 C12 H12C 109.5
H12A C12 H12C 109.5
H12B C12 H12C 109.5
C9 C13 H13A 109.5
C9 C13 H13B 109.5
H13A C13 H13B 109.5
C9 C13 H13C 109.5
H13A C13 H13C 109.5
H13B C13 H13C 109.5
C11 C14 H14A 109.5
C11 C14 H14B 109.5
H14A C14 H14B 109.5
C11 C14 H14C 109.5
H14A C14 H14C 109.5
H14B C14 H14C 109.5
C20 C15 C16 120.9(7)
C20 C15 N5 121.2(6)
C16 C15 N5 117.3(6)
C17 C16 C15 118.3(7)
C17 C16 C21 119.7(7)
C15 C16 C21 122.0(7)
C16 C17 C18 121.9(7)
C16 C17 H17A 119.1
C18 C17 H17A 119.1
C19 C18 C17 117.9(8)
C19 C18 C22 121.8(8)
C17 C18 C22 120.2(8)
C18 C19 C20 122.6(8)
C18 C19 H19A 118.7
C20 C19 H19A 118.7
C19 C20 C15 118.4(7)
C19 C20 C23 120.3(7)
C15 C20 C23 121.3(7)
C16 C21 H21A 109.5
C16 C21 H21B 109.5
H21A C21 H21B 109.5
C16 C21 H21C 109.5
H21A C21 H21C 109.5
H21B C21 H21C 109.5
C18 C22 H22A 109.5
C18 C22 H22B 109.5
H22A C22 H22B 109.5
C18 C22 H22C 109.5
H22A C22 H22C 109.5
H22B C22 H22C 109.5
C20 C23 H23A 109.5
C20 C23 H23B 109.5
H23A C23 H23B 109.5
C20 C23 H23C 109.5
H23A C23 H23C 109.5
H23B C23 H23C 109.5
C25 C24 C32 104.6(6)
C25 C24 Ru1 133.2(6)
C32 C24 Ru1 121.8(5)
C26 C25 C24 111.3(6)
C26 C25 H25A 124.3
C24 C25 H25A 124.3
C25 C26 C33 125.8(7)
C25 C26 C27 108.5(6)
C33 C26 C27 125.6(7)
C28 C27 C32 120.6(7)
C28 C27 C26 132.6(7)
C32 C27 C26 106.6(6)
C27 C28 C29 119.6(7)
C27 C28 H28A 120.2
C29 C28 H28A 120.2
C30 C29 C28 120.1(7)
C30 C29 H29A 119.9
C28 C29 H29A 119.9
C29 C30 C31 120.8(7)
C29 C30 H30A 119.6
C31 C30 H30A 119.6
C30 C31 C32 120.0(7)
C30 C31 H31A 120.0
C32 C31 H31A 120.0
C31 C32 C27 118.9(7)
C31 C32 C24 132.2(7)
C27 C32 C24 108.9(6)
C38 C33 C34 118.0(7)
C38 C33 C26 122.6(7)
C34 C33 C26 119.4(7)
C33 C34 C35 120.5(8)
C33 C34 H34A 119.7
C35 C34 H34A 119.7
C36 C35 C34 120.0(8)
C36 C35 H35A 120.0
C34 C35 H35A 120.0
C37 C36 C35 119.9(8)
C37 C36 H36A 120.1
C35 C36 H36A 120.1
C36 C37 C38 120.2(9)
C36 C37 H37A 119.9
C38 C37 H37A 119.9
C37 C38 C33 121.3(8)
C37 C38 H38A 119.4
C33 C38 H38A 119.4
O1 P1 O3 102.8(3)
O1 P1 O2 99.7(3)
O3 P1 O2 98.6(3)
O1 P1 Ru1 118.5(2)
O3 P1 Ru1 120.2(2)
O2 P1 Ru1 113.5(2)
C39 O1 P1 122.5(5)
O1 C39 C40 107.7(6)
O1 C39 C41 108.8(6)
C40 C39 C41 112.5(7)
O1 C39 H39A 109.2
C40 C39 H39A 109.2
C41 C39 H39A 109.2
C39 C40 H40A 109.5
C39 C40 H40B 109.5
H40A C40 H40B 109.5
C39 C40 H40C 109.5
H40A C40 H40C 109.5
H40B C40 H40C 109.5
C39 C41 H41A 109.5
C39 C41 H41B 109.5
H41A C41 H41B 109.5
C39 C41 H41C 109.5
H41A C41 H41C 109.5
H41B C41 H41C 109.5
C42 O2 P1 122.4(5)
O2 C42 C44 108.5(7)
O2 C42 C43 107.8(7)
C44 C42 C43 114.2(8)
O2 C42 H42A 108.7
C44 C42 H42A 108.7
C43 C42 H42A 108.7
C42 C43 H43A 109.5
C42 C43 H43B 109.5
H43A C43 H43B 109.5
C42 C43 H43C 109.5
H43A C43 H43C 109.5
H43B C43 H43C 109.5
C42 C44 H44A 109.5
C42 C44 H44B 109.5
H44A C44 H44B 109.5
C42 C44 H44C 109.5
H44A C44 H44C 109.5
H44B C44 H44C 109.5
C45 O3 P1 130.2(4)
O3 C45 C47 105.2(7)
O3 C45 C46 108.1(6)
C47 C45 C46 112.7(7)
O3 C45 H45A 110.2
C47 C45 H45A 110.2
C46 C45 H45A 110.2
C45 C46 H46A 109.5
C45 C46 H46B 109.5
H46A C46 H46B 109.5
C45 C46 H46C 109.5
H46A C46 H46C 109.5
H46B C46 H46C 109.5
C45 C47 H47A 109.5
C45 C47 H47B 109.5
H47A C47 H47B 109.5
C45 C47 H47C 109.5
H47A C47 H47C 109.5
H47B C47 H47C 109.5

loop_
_geom_bond_atom_site_label_1
_geom_bond_atom_site_label_2
_geom_bond_distance
Ru1 C24 1.881(8)
Ru1 C1 2.067(7)
Ru1 P1 2.249(2)
Ru1 Cl1 2.3974(19)
Ru1 Cl2 2.4036(18)
C1 N2 1.357(9)
C1 N5 1.358(9)
N2 C6 1.438(9)
N2 C3 1.464(9)
C3 C4 1.529(11)
C3 H3A 0.9900
C3 H3B 0.9900
C4 N5 1.495(9)
C4 H4A 0.9900
C4 H4B 0.9900
N5 C15 1.433(9)
C6 C7 1.414(10)
C6 C11 1.420(10)
C7 C8 1.415(11)
C7 C12 1.490(10)
C8 C9 1.357(11)
C8 H8A 0.9500
C9 C10 1.400(11)
C9 C13 1.526(12)
C10 C11 1.378(11)
C10 H10A 0.9500
C11 C14 1.505(10)
C12 H12A 0.9800
C12 H12B 0.9800
C12 H12C 0.9800
C13 H13A 0.9800
C13 H13B 0.9800
C13 H13C 0.9800
C14 H14A 0.9800
C14 H14B 0.9800
C14 H14C 0.9800
C15 C20 1.401(10)
C15 C16 1.414(10)
C16 C17 1.384(11)
C16 C21 1.505(10)
C17 C18 1.409(11)
C17 H17A 0.9500
C18 C19 1.383(11)
C18 C22 1.500(11)
C19 C20 1.386(11)
C19 H19A 0.9500
C20 C23 1.516(10)
C21 H21A 0.9800
C21 H21B 0.9800
C21 H21C 0.9800
C22 H22A 0.9800
C22 H22B 0.9800
C22 H22C 0.9800
C23 H23A 0.9800
C23 H23B 0.9800
C23 H23C 0.9800
C24 C25 1.457(10)
C24 C32 1.494(10)
C25 C26 1.359(10)
C25 H25A 0.9500
C26 C33 1.488(10)
C26 C27 1.497(10)
C27 C28 1.374(10)
C27 C32 1.414(10)
C28 C29 1.410(10)
C28 H28A 0.9500
C29 C30 1.370(11)
C29 H29A 0.9500
C30 C31 1.391(10)
C30 H30A 0.9500
C31 C32 1.399(10)
C31 H31A 0.9500
C33 C38 1.390(11)
C33 C34 1.392(11)
C34 C35 1.393(11)
C34 H34A 0.9500
C35 C36 1.386(13)
C35 H35A 0.9500
C36 C37 1.367(12)
C36 H36A 0.9500
C37 C38 1.384(11)
C37 H37A 0.9500
C38 H38A 0.9500
P1 O1 1.604(5)
P1 O3 1.608(5)
P1 O2 1.611(6)
O1 C39 1.476(8)
C39 C40 1.487(11)
C39 C41 1.534(12)
C39 H39A 1.0000
C40 H40A 0.9800
C40 H40B 0.9800
C40 H40C 0.9800
C41 H41A 0.9800
C41 H41B 0.9800
C41 H41C 0.9800
O2 C42 1.455(9)
C42 C44 1.497(11)
C42 C43 1.520(12)
C42 H42A 1.0000
C43 H43A 0.9800
C43 H43B 0.9800
C43 H43C 0.9800
C44 H44A 0.9800
C44 H44B 0.9800
C44 H44C 0.9800
O3 C45 1.457(9)
C45 C47 1.513(11)
C45 C46 1.518(12)
C45 H45A 1.0000
C46 H46A 0.9800
C46 H46B 0.9800
C46 H46C 0.9800
C47 H47A 0.9800
C47 H47B 0.9800
C47 H47C 0.9800

loop_
_geom_torsion_atom_site_label_1
_geom_torsion_atom_site_label_2
_geom_torsion_atom_site_label_3
_geom_torsion_atom_site_label_4
_geom_torsion
C24 Ru1 C1 N2 -177.4(5)
P1 Ru1 C1 N2 90.5(5)
Cl1 Ru1 C1 N2 -19.6(9)
Cl2 Ru1 C1 N2 -74.1(5)
C24 Ru1 C1 N5 -17.0(7)
P1 Ru1 C1 N5 -109.1(6)
Cl1 Ru1 C1 N5 140.9(5)
Cl2 Ru1 C1 N5 86.3(6)
N5 C1 N2 C6 162.6(6)
Ru1 C1 N2 C6 -33.0(9)
N5 C1 N2 C3 -5.4(8)
Ru1 C1 N2 C3 159.1(5)
C1 N2 C3 C4 7.9(8)
C6 N2 C3 C4 -161.6(6)
N2 C3 C4 N5 -6.7(7)
N2 C1 N5 C15 -174.0(6)
Ru1 C1 N5 C15 23.6(11)
N2 C1 N5 C4 0.4(8)
Ru1 C1 N5 C4 -162.0(5)
C3 C4 N5 C1 4.2(8)
C3 C4 N5 C15 179.6(6)
C1 N2 C6 C7 110.9(8)
C3 N2 C6 C7 -81.5(8)
C1 N2 C6 C11 -82.4(9)
C3 N2 C6 C11 85.2(8)
C11 C6 C7 C8 3.3(10)
N2 C6 C7 C8 169.4(6)
C11 C6 C7 C12 -171.6(7)
N2 C6 C7 C12 -5.5(11)
C6 C7 C8 C9 -1.0(12)
C12 C7 C8 C9 174.1(8)
C7 C8 C9 C10 -0.5(13)
C7 C8 C9 C13 179.7(8)
C8 C9 C10 C11 -0.3(13)
C13 C9 C10 C11 179.5(8)
C9 C10 C11 C6 2.6(12)
C9 C10 C11 C14 -173.9(7)
C7 C6 C11 C10 -4.1(11)
N2 C6 C11 C10 -170.7(6)
C7 C6 C11 C14 172.4(7)
N2 C6 C11 C14 5.8(10)
C1 N5 C15 C20 -96.9(9)
C4 N5 C15 C20 88.8(8)
C1 N5 C15 C16 91.6(9)
C4 N5 C15 C16 -82.7(8)
C20 C15 C16 C17 1.9(10)
N5 C15 C16 C17 173.4(6)
C20 C15 C16 C21 -176.2(7)
N5 C15 C16 C21 -4.7(10)
C15 C16 C17 C18 -0.7(11)
C21 C16 C17 C18 177.5(7)
C16 C17 C18 C19 -1.0(12)
C16 C17 C18 C22 -177.2(7)
C17 C18 C19 C20 1.7(12)
C22 C18 C19 C20 177.8(8)
C18 C19 C20 C15 -0.5(11)
C18 C19 C20 C23 -180.0(7)
C16 C15 C20 C19 -1.3(10)
N5 C15 C20 C19 -172.5(6)
C16 C15 C20 C23 178.1(7)
N5 C15 C20 C23 6.9(10)
C1 Ru1 C24 C25 -65.3(7)
P1 Ru1 C24 C25 35.0(7)
Cl1 Ru1 C24 C25 123.1(7)
Cl2 Ru1 C24 C25 -148.7(6)
C1 Ru1 C24 C32 123.4(6)
P1 Ru1 C24 C32 -136.4(6)
Cl1 Ru1 C24 C32 -48.3(6)
Cl2 Ru1 C24 C32 39.9(6)
C32 C24 C25 C26 -1.7(8)
Ru1 C24 C25 C26 -174.1(6)
C24 C25 C26 C33 -179.3(7)
C24 C25 C26 C27 2.0(8)
C25 C26 C27 C28 173.9(8)
C33 C26 C27 C28 -4.7(13)
C25 C26 C27 C32 -1.5(8)
C33 C26 C27 C32 179.8(7)
C32 C27 C28 C29 -2.3(11)
C26 C27 C28 C29 -177.2(7)
C27 C28 C29 C30 1.6(11)
C28 C29 C30 C31 -0.5(11)
C29 C30 C31 C32 0.1(11)
C30 C31 C32 C27 -0.8(11)
C30 C31 C32 C24 176.0(7)
C28 C27 C32 C31 1.9(11)
C26 C27 C32 C31 178.0(6)
C28 C27 C32 C24 -175.6(7)
C26 C27 C32 C24 0.5(8)
C25 C24 C32 C31 -176.4(8)
Ru1 C24 C32 C31 -2.9(11)
C25 C24 C32 C27 0.7(8)
Ru1 C24 C32 C27 174.2(5)
C25 C26 C33 C38 155.2(8)
C27 C26 C33 C38 -26.4(11)
C25 C26 C33 C34 -23.9(11)
C27 C26 C33 C34 154.5(8)
C38 C33 C34 C35 2.5(12)
C26 C33 C34 C35 -178.4(8)
C33 C34 C35 C36 -0.7(14)
C34 C35 C36 C37 -0.1(14)
C35 C36 C37 C38 -1.0(14)
C36 C37 C38 C33 2.9(13)
C34 C33 C38 C37 -3.6(12)
C26 C33 C38 C37 177.3(7)
C24 Ru1 P1 O1 -66.2(3)
C1 Ru1 P1 O1 32.7(3)
Cl1 Ru1 P1 O1 -168.1(2)
Cl2 Ru1 P1 O1 127.7(3)
C24 Ru1 P1 O3 61.1(3)
C1 Ru1 P1 O3 160.0(3)
Cl1 Ru1 P1 O3 -40.8(3)
Cl2 Ru1 P1 O3 -105.0(3)
C24 Ru1 P1 O2 177.4(3)
C1 Ru1 P1 O2 -83.7(3)
Cl1 Ru1 P1 O2 75.4(2)
Cl2 Ru1 P1 O2 11.2(4)
O3 P1 O1 C39 37.4(6)
O2 P1 O1 C39 -63.8(6)
Ru1 P1 O1 C39 172.6(5)
P1 O1 C39 C40 -137.0(6)
P1 O1 C39 C41 100.7(7)
O1 P1 O2 C42 151.3(5)
O3 P1 O2 C42 46.7(5)
Ru1 P1 O2 C42 -81.7(5)
P1 O2 C42 C44 -106.3(7)
P1 O2 C42 C43 129.6(6)
O1 P1 O3 C45 110.9(6)
O2 P1 O3 C45 -147.0(6)
Ru1 P1 O3 C45 -23.3(7)
P1 O3 C45 C47 132.0(6)
P1 O3 C45 C46 -107.4(7)
